data_4305585
loop_
_publ_author_name
'Chryssoula Drouza'
'Anastasios D. Keramidas'

_publ_section_title
;
Solid State and Aqueous Solution Characterization of Rectangular
Tetranuclear VIV/V-p-Semiquinonate/Hydroquinonate Complexes Exhibiting a
Proton Induced Electron Transfer
;
_journal_name_full 'Inorganic Chemistry'
_journal_page_first 7211
_journal_page_last 7224
_journal_paper_doi 10.1021/ic800569t
_journal_volume 47
_journal_year 2008
_chemical_formula_sum 'C37 H68 K N13 Na O35 V4'
_chemical_formula_weight 1520.89
_chemical_name_systematic
;
 ?
;
_space_group_IT_number 14
_symmetry_cell_setting monoclinic
_symmetry_space_group_name_Hall '-P 2yn'
_symmetry_space_group_name_H-M 'P 1 21/n 1'
_atom_sites_solution_hydrogens geom
_atom_sites_solution_primary direct
_atom_sites_solution_secondary difmap
_audit_creation_method SHELXL-97
_cell_angle_alpha 90
_cell_angle_beta 96.603(3)
_cell_angle_gamma 90
_cell_formula_units_Z 4
_cell_length_a 18.2254(6)
_cell_length_b 11.0201(4)
_cell_length_c 31.0071(10)
_cell_measurement_temperature 100(2)
_cell_measurement_theta_max 31.2094
_cell_measurement_theta_min 3.0865
_cell_volume 6186.3(4)
_computing_cell_refinement
;
'Mon Jun 05 19:50:19 2006'
;
_computing_data_collection
;
'Mon Jun 05 19:50:19 2006'
;
_computing_data_reduction
;
'Mon Jun 05 19:50:19 2006'
;
_computing_structure_refinement 'SHELXL-97 (Sheldrick, 1997)'
_diffrn_ambient_temperature 100(2)
_diffrn_detector_area_resol_mean 16.0288
_diffrn_measured_fraction_theta_full 0.934
_diffrn_measured_fraction_theta_max 0.934
_diffrn_radiation_monochromator graphite
_diffrn_radiation_source 'fine-focus sealed tube'
_diffrn_radiation_type MoK\a
_diffrn_radiation_wavelength 0.71073
_diffrn_reflns_av_R_equivalents 0.0454
_diffrn_reflns_av_sigmaI/netI 0.0844
_diffrn_reflns_limit_h_max 26
_diffrn_reflns_limit_h_min -26
_diffrn_reflns_limit_k_max 15
_diffrn_reflns_limit_k_min -15
_diffrn_reflns_limit_l_max 43
_diffrn_reflns_limit_l_min -44
_diffrn_reflns_number 90475
_diffrn_reflns_theta_full 31.28
_diffrn_reflns_theta_max 31.28
_diffrn_reflns_theta_min 3.23
_exptl_absorpt_coefficient_mu 0.765
_exptl_absorpt_correction_T_max 0.92926
_exptl_absorpt_correction_T_min 0.81019
_exptl_absorpt_correction_type analytical
_exptl_absorpt_process_details
;
'Mon Jun 05 19:50:19 2006'
;
_exptl_crystal_density_diffrn 1.633
_exptl_crystal_density_method 'not measured'
_exptl_crystal_F_000 3132
_exptl_crystal_size_max 0.17590
_exptl_crystal_size_mid 0.09757
_exptl_crystal_size_min 0.03657
_refine_diff_density_max 1.639
_refine_diff_density_min -1.166
_refine_diff_density_rms 0.108
_refine_ls_extinction_method none
_refine_ls_goodness_of_fit_ref 1.053
_refine_ls_hydrogen_treatment mixed
_refine_ls_matrix_type full
_refine_ls_number_parameters 865
_refine_ls_number_reflns 18873
_refine_ls_number_restraints 30
_refine_ls_restrained_S_all 1.058
_refine_ls_R_factor_all 0.1032
_refine_ls_R_factor_gt 0.0589
_refine_ls_shift/su_max 0.001
_refine_ls_shift/su_mean 0.000
_refine_ls_structure_factor_coef Fsqd
_refine_ls_weighting_details 'calc w=1/[\s^2^(Fo^2^)+(0.1058P)^2^+0.0000P] where P=(Fo^2^+2Fc^2^)/3'
_refine_ls_weighting_scheme calc
_refine_ls_wR_factor_gt 0.1834
_refine_ls_wR_factor_ref 0.1931
_reflns_number_gt 10398
_reflns_number_total 18873
_reflns_threshold_expression >2sigma(I)
_cod_data_source_file ic800569t-file002_5.cif
_cod_data_source_block vbiqk48c
_cod_database_code 4305585

loop_
_symmetry_equiv_pos_as_xyz
'x, y, z'
'-x+1/2, y+1/2, -z+1/2'
'-x, -y, -z'
'x-1/2, -y-1/2, z-1/2'

loop_
_atom_site_label
_atom_site_type_symbol
_atom_site_fract_x
_atom_site_fract_y
_atom_site_fract_z
_atom_site_U_iso_or_equiv
_atom_site_adp_type
_atom_site_occupancy
_atom_site_symmetry_multiplicity
_atom_site_calc_flag
_atom_site_refinement_flags
_atom_site_disorder_assembly
_atom_site_disorder_group
O3 O 0.12882(14) 0.1509(2) 0.20205(7) 0.0280(5) Uani 1 1 d . A .
O5 O 0.22300(14) 0.3330(2) 0.11883(8) 0.0336(6) Uani 1 1 d . A .
O14 O 0.45142(13) 0.7603(2) 0.07011(8) 0.0266(5) Uani 1 1 d . . .
N31 N -0.03838(15) 0.1301(3) 0.09309(9) 0.0256(6) Uani 1 1 d . A .
O21 O -0.21355(14) 0.0056(2) 0.33736(7) 0.0280(5) Uani 1 1 d . . .
Na1 Na 0.21026(8) 0.70631(15) 0.05686(5) 0.0370(4) Uani 1 1 d . . .
C52 C 0.08873(17) 0.3193(3) 0.24405(10) 0.0193(6) Uani 1 1 d . . .
C72 C -0.13049(17) 0.2990(3) 0.23590(10) 0.0192(6) Uani 1 1 d . . .
C61 C 0.03514(17) 0.2700(3) 0.31102(10) 0.0198(6) Uani 1 1 d . . .
C82 C -0.07366(17) 0.1623(3) 0.16968(10) 0.0212(7) Uani 1 1 d . . .
C81 C -0.07759(18) 0.2912(3) 0.16730(11) 0.0234(7) Uani 1 1 d . . .
C5 C 0.21721(19) 0.4487(3) 0.12125(12) 0.0309(8) Uani 1 1 d . . .
C51 C 0.09891(17) 0.1953(3) 0.23667(10) 0.0212(7) Uani 1 1 d . . .
C62 C 0.04204(17) 0.1451(3) 0.30240(10) 0.0188(6) Uani 1 1 d . . .
C21 C -0.15002(18) 0.3743(3) 0.27296(10) 0.0215(7) Uani 1 1 d . . .
H21A H -0.1561 0.4579 0.2635 0.026 Uiso 1 1 calc R . .
H21B H -0.1094 0.3716 0.2961 0.026 Uiso 1 1 calc R . .
O7 O 0.24152(15) 0.5188(2) 0.09590(9) 0.0417(7) Uani 1 1 d . A .
C73 C -0.10741(18) 0.3550(3) 0.20008(10) 0.0226(7) Uani 1 1 d . . .
H73 H -0.1119 0.4389 0.1976 0.027 Uiso 1 1 calc R . .
C83 C -0.09849(16) 0.1062(3) 0.20418(10) 0.0184(6) Uani 1 1 d . . .
H83 H -0.0965 0.0220 0.2055 0.022 Uiso 1 1 calc R . .
C11 C 0.00898(18) 0.0471(3) 0.32837(10) 0.0215(7) Uani 1 1 d . . .
H11A H -0.0418 0.0338 0.3161 0.026 Uiso 1 1 calc R . .
H11B H 0.0358 -0.0279 0.3252 0.026 Uiso 1 1 calc R . .
C1 C 0.10350(18) 0.4180(3) 0.21262(11) 0.0237(7) Uani 1 1 d . . .
H1A H 0.0622 0.4221 0.1899 0.028 Uiso 1 1 calc R . .
H1B H 0.1062 0.4951 0.2278 0.028 Uiso 1 1 calc R . .
C13 C -0.0340(2) -0.0187(3) 0.39559(11) 0.0302(8) Uani 1 1 d . . .
H13A H -0.0019 -0.0852 0.4060 0.036 Uiso 1 1 calc R . .
H13B H -0.0714 -0.0507 0.3738 0.036 Uiso 1 1 calc R . .
C63 C 0.07608(17) 0.1111(3) 0.26617(10) 0.0200(6) Uani 1 1 d . . .
H63 H 0.0839 0.0291 0.2614 0.024 Uiso 1 1 calc R . .
O17 O -0.09506(15) -0.0364(2) 0.45994(8) 0.0357(6) Uani 1 1 d . . .
O36 O 0.19445(15) 0.7738(3) -0.01731(11) 0.0507(8) Uani 1 1 d . . .
C24 C -0.3196(2) 0.2162(4) 0.24862(13) 0.0342(9) Uani 1 1 d . . .
C71 C -0.12735(17) 0.1699(3) 0.23835(10) 0.0186(6) Uani 1 1 d . . .
C31 C -0.03418(19) 0.0854(3) 0.13882(10) 0.0249(7) Uani 1 1 d . . .
H31A H 0.0175 0.0795 0.1504 0.030 Uiso 1 1 calc R . .
H31B H -0.0547 0.0041 0.1384 0.030 Uiso 1 1 calc R . .
C34 C -0.1373(2) 0.2304(4) 0.04352(13) 0.0361(9) Uani 1 1 d . . .
C15 C -0.07142(19) 0.0323(3) 0.43325(11) 0.0268(7) Uani 1 1 d . . .
C22 C -0.28349(18) 0.3378(3) 0.25678(11) 0.0250(7) Uani 1 1 d . . .
H22A H -0.2676 0.3676 0.2299 0.030 Uiso 1 1 calc R . .
H22B H -0.3195 0.3946 0.2657 0.030 Uiso 1 1 calc R . .
O16 O 0.34088(13) 0.6843(3) 0.04694(8) 0.0337(6) Uani 1 1 d . . .
O27 O -0.30229(14) 0.3958(2) 0.38757(8) 0.0329(6) Uani 1 1 d . . .
O37 O 0.08751(13) 0.0779(2) 0.01247(8) 0.0301(6) Uani 1 1 d . . .
C14 C 0.40094(19) 0.6806(3) 0.07048(11) 0.0267(7) Uani 1 1 d . . .
C35 C 0.05175(19) 0.1312(3) 0.03810(11) 0.0279(8) Uani 1 1 d . . .
C12 C 0.08606(19) 0.0803(3) 0.39682(11) 0.0282(8) Uani 1 1 d . . .
H12A H 0.1192 0.0912 0.3748 0.034 Uiso 1 1 calc R . .
H12B H 0.0984 0.0036 0.4112 0.034 Uiso 1 1 calc R . .
C25 C -0.27269(19) 0.3392(3) 0.35987(11) 0.0253(7) Uani 1 1 d . . .
C33 C 0.0149(2) 0.0571(3) 0.07054(12) 0.0335(9) Uani 1 1 d . . .
H33A H -0.0111 -0.0103 0.0556 0.040 Uiso 1 1 calc R . .
H33B H 0.0525 0.0240 0.0920 0.040 Uiso 1 1 calc R . .
C32 C -0.1144(2) 0.1217(4) 0.07093(11) 0.0319(8) Uani 1 1 d . . .
H32A H -0.1484 0.1119 0.0926 0.038 Uiso 1 1 calc R . .
H32B H -0.1183 0.0500 0.0527 0.038 Uiso 1 1 calc R . .
C3 C 0.1770(2) 0.4953(3) 0.15841(12) 0.0336(9) Uani 1 1 d . A .
H3A H 0.2027 0.5657 0.1714 0.040 Uiso 1 1 calc R . .
H3B H 0.1275 0.5204 0.1471 0.040 Uiso 1 1 calc R . .
N58 N 0.88425(16) 0.5719(3) 0.01312(9) 0.0309(7) Uani 1 1 d . . .
H58A H 0.8995 0.6131 -0.0077 0.037 Uiso 1 1 calc R . .
H58B H 0.8855 0.4940 0.0125 0.037 Uiso 1 1 calc R . .
N53 N 0.68498(16) 0.5973(3) 0.97786(9) 0.0304(7) Uani 1 1 d . . .
H53A H 0.6591 0.5593 0.9950 0.037 Uiso 1 1 calc R . .
H53B H 0.7029 0.5588 0.9573 0.037 Uiso 1 1 calc R . .
C103 C 0.85889(19) 0.6287(3) 0.04607(11) 0.0274(8) Uani 1 1 d . . .
N55 N 0.39813(18) 0.1300(3) 0.14609(11) 0.0444(9) Uani 1 1 d . . .
H55C H 0.3591 0.1523 0.1571 0.053 Uiso 1 1 calc R . .
H55D H 0.3943 0.0940 0.1213 0.053 Uiso 1 1 calc R . .
C23 C -0.23008(19) 0.4079(3) 0.32861(10) 0.0232(7) Uani 1 1 d . . .
H23A H -0.2569 0.4811 0.3192 0.028 Uiso 1 1 calc R . .
H23B H -0.1824 0.4317 0.3433 0.028 Uiso 1 1 calc R . .
N52 N 0.6696(2) 0.7725(3) 1.01460(11) 0.0485(10) Uani 1 1 d . . .
H52A H 0.6437 0.7343 1.0317 0.058 Uiso 1 1 calc R . .
H52B H 0.6776 0.8490 1.0181 0.058 Uiso 1 1 calc R . .
O26 O 0.3701(2) 0.7936(3) -0.21892(12) 0.0686(11) Uani 1 1 d . . .
C102 C 0.4640(2) 0.1510(4) 0.16718(14) 0.0393(10) Uani 1 1 d . . .
N54 N 0.4713(2) 0.2060(3) 0.20516(12) 0.0462(9) Uani 1 1 d . . .
H54A H 0.4328 0.2289 0.2166 0.055 Uiso 1 1 calc R . .
H54B H 0.5146 0.2191 0.2185 0.055 Uiso 1 1 calc R . .
C2 C 0.23794(19) 0.4003(3) 0.22465(12) 0.0327(8) Uani 1 1 d . . .
H2A H 0.2221 0.3978 0.2534 0.039 Uiso 1 1 calc R . .
H2B H 0.2652 0.4750 0.2222 0.039 Uiso 1 1 calc R . .
C101 C 0.6972(2) 0.7137(3) 0.98302(12) 0.0314(8) Uani 1 1 d . . .
N59 N 0.85683(17) 0.7483(3) 0.04722(10) 0.0332(7) Uani 1 1 d . . .
H59A H 0.8720 0.7899 0.0265 0.040 Uiso 1 1 calc R . .
H59B H 0.8403 0.7847 0.0687 0.040 Uiso 1 1 calc R . .
N51 N 0.73775(18) 0.7728(3) 0.95706(10) 0.0355(8) Uani 1 1 d . . .
H51A H 0.7562 0.7346 0.9367 0.043 Uiso 1 1 calc R . .
H51B H 0.7456 0.8493 0.9606 0.043 Uiso 1 1 calc R . .
N57 N 0.83424(17) 0.5652(3) 0.07802(10) 0.0348(8) Uani 1 1 d . . .
H57A H 0.8172 0.6022 0.0992 0.042 Uiso 1 1 calc R . .
H57B H 0.8354 0.4872 0.0775 0.042 Uiso 1 1 calc R . .
N56 N 0.52433(19) 0.1175(4) 0.14976(12) 0.0531(10) Uani 1 1 d . . .
H56A H 0.5673 0.1318 0.1633 0.064 Uiso 1 1 calc R . .
H56B H 0.5203 0.0815 0.1250 0.064 Uiso 1 1 calc R . .
C4 C 0.2888(2) 0.2934(4) 0.21944(15) 0.0453(11) Uani 1 1 d . . .
O6W O 0.38352(17) 0.3979(3) 0.31989(11) 0.0546(8) Uani 1 1 d . . .
O91 O 0.5288(2) 0.3097(4) 0.30162(13) 0.0785(11) Uani 1 1 d . . .
O7W O 0.3953(3) 0.9972(3) 0.06398(12) 0.0879(14) Uani 1 1 d . . .
O5W O 0.2647(3) 0.6872(5) -0.10772(15) 0.0405(10) Uani 0.522(4) 1 d PU . .
C90 C 0.2849(3) 0.8387(5) 0.14955(18) 0.0612(14) Uani 1 1 d . . .
C91 C 0.5355(3) 0.1995(5) 0.3280(2) 0.0693(16) Uani 1 1 d . . .
O90' O 0.2161(2) 0.8215(4) 0.12222(15) 0.1007(18) Uani 1 1 d . A 2
O1W O 0.0834(3) 0.6756(5) 0.0528(2) 0.082(2) Uani 0.719(9) 1 d PU A .
O3W' O 0.2821(5) 0.9824(7) -0.0371(4) 0.049(3) Uani 0.412(13) 1 d PU . .
O2W' O 0.2551(7) 0.9721(6) 0.0395(3) 0.033(3) Uani 0.435(19) 1 d PU . .
O4W' O 0.4913(4) 0.8457(7) -0.0223(2) 0.099(3) Uani 0.633(8) 1 d PU . .
O1W' O 0.0566(6) 0.7568(12) 0.0589(4) 0.051(3) Uani 0.281(9) 1 d PU A .
O3W O 0.3111(3) 0.9925(4) -0.05685(18) 0.0311(16) Uani 0.588(13) 1 d PU . .
O2W O 0.2174(6) 0.9597(6) 0.0529(3) 0.048(2) Uani 0.565(19) 1 d PU A .
O4W O 0.4658(6) 0.8964(10) -0.0565(4) 0.080(3) Uani 0.367(8) 1 d PU . .
O5W' O 0.2825(3) 0.7620(5) -0.13371(17) 0.0405(10) Uani 0.478(4) 1 d PU . .
V21 V -0.20679(3) 0.13905(5) 0.317183(17) 0.01967(13) Uani 1 1 d . . .
V11 V -0.04902(3) 0.25491(5) 0.386668(17) 0.01902(13) Uani 1 1 d . . .
O12 O -0.12170(12) 0.2042(2) 0.35202(7) 0.0233(5) Uani 1 1 d . . .
O11 O -0.07612(12) 0.3820(2) 0.40668(7) 0.0240(5) Uani 1 1 d . . .
O24 O -0.29572(13) 0.1286(2) 0.27341(8) 0.0297(5) Uani 1 1 d . . .
O15 O -0.07769(13) 0.1472(2) 0.43430(7) 0.0240(5) Uani 1 1 d . . .
O23 O -0.14954(12) 0.1087(2) 0.27035(7) 0.0220(5) Uani 1 1 d . . .
O13 O 0.00753(13) 0.3159(2) 0.34572(7) 0.0258(5) Uani 1 1 d . . .
O25 O -0.27161(13) 0.2229(2) 0.35681(7) 0.0263(5) Uani 1 1 d . . .
V1 V 0.16528(3) 0.22153(5) 0.153444(19) 0.02454(14) Uani 1 1 d . . .
V31 V 0.00081(3) 0.32811(5) 0.088652(19) 0.02501(14) Uani 1 1 d . . .
O34 O -0.09620(14) 0.3254(2) 0.04888(9) 0.0357(6) Uani 1 1 d . A .
O2 O 0.08373(13) 0.2746(2) 0.12725(8) 0.0281(5) Uani 1 1 d . A .
O1 O 0.18346(14) 0.0997(2) 0.12800(8) 0.0327(6) Uani 1 1 d . A .
O35 O 0.04416(14) 0.2466(2) 0.03980(8) 0.0326(6) Uani 1 1 d . A .
O31 O 0.02340(14) 0.4646(2) 0.07711(8) 0.0326(6) Uani 1 1 d . A .
O33 O -0.05368(14) 0.3549(2) 0.13637(8) 0.0304(6) Uani 1 1 d . A .
K1 K 0.34684(7) 0.75803(9) -0.03480(3) 0.0539(3) Uani 1 1 d . . .
N21 N -0.21902(14) 0.3336(2) 0.29046(8) 0.0197(6) Uani 1 1 d . . .
N1 N 0.17248(15) 0.4009(3) 0.19219(9) 0.0256(6) Uani 1 1 d . A .
C53 C 0.05852(17) 0.3535(3) 0.28149(10) 0.0203(6) Uani 1 1 d . . .
H53 H 0.0537 0.4358 0.2871 0.024 Uiso 1 1 calc R . .
N11 N 0.00987(15) 0.0740(2) 0.37549(8) 0.0215(6) Uani 1 1 d . . .
O4 O 0.26876(14) 0.2165(2) 0.19056(9) 0.0381(6) Uani 1 1 d . A .
O6 O 0.3481(2) 0.2892(4) 0.24372(13) 0.0840(14) Uani 1 1 d . . .

loop_
_atom_site_aniso_label
_atom_site_aniso_U_11
_atom_site_aniso_U_22
_atom_site_aniso_U_33
_atom_site_aniso_U_23
_atom_site_aniso_U_13
_atom_site_aniso_U_12
O3 0.0430(14) 0.0200(12) 0.0242(12) -0.0030(9) 0.0172(11) 0.0017(10)
O5 0.0391(14) 0.0332(15) 0.0326(14) -0.0047(11) 0.0214(11) -0.0033(12)
O14 0.0260(12) 0.0278(13) 0.0264(13) 0.0071(10) 0.0041(10) -0.0004(10)
N31 0.0300(15) 0.0260(15) 0.0233(15) -0.0026(12) 0.0142(12) -0.0022(12)
O21 0.0421(14) 0.0198(12) 0.0237(12) -0.0003(10) 0.0106(11) -0.0041(10)
Na1 0.0367(8) 0.0513(10) 0.0239(7) 0.0045(7) 0.0079(6) -0.0200(7)
C52 0.0206(15) 0.0204(16) 0.0178(15) -0.0011(12) 0.0060(12) -0.0021(13)
C72 0.0205(15) 0.0178(15) 0.0191(16) -0.0007(12) 0.0006(12) 0.0006(12)
C61 0.0189(15) 0.0230(17) 0.0181(15) -0.0049(12) 0.0053(12) -0.0038(12)
C82 0.0233(16) 0.0213(17) 0.0199(16) -0.0006(12) 0.0059(13) 0.0002(13)
C81 0.0253(17) 0.0199(16) 0.0263(18) 0.0030(13) 0.0080(14) 0.0000(13)
C5 0.0301(19) 0.032(2) 0.034(2) -0.0049(16) 0.0176(16) -0.0049(16)
C51 0.0226(16) 0.0240(17) 0.0183(16) -0.0039(13) 0.0076(12) 0.0005(13)
C62 0.0190(15) 0.0207(16) 0.0166(15) 0.0002(12) 0.0021(12) 0.0001(12)
C21 0.0256(17) 0.0167(16) 0.0223(16) 0.0005(13) 0.0036(13) -0.0017(13)
O7 0.0516(17) 0.0362(16) 0.0433(16) -0.0023(13) 0.0314(14) -0.0086(13)
C73 0.0270(17) 0.0186(16) 0.0228(17) 0.0009(13) 0.0057(13) 0.0009(13)
C83 0.0210(15) 0.0149(15) 0.0193(16) -0.0014(12) 0.0022(12) -0.0012(12)
C11 0.0243(16) 0.0191(16) 0.0220(17) -0.0028(13) 0.0069(13) 0.0006(13)
C1 0.0300(18) 0.0208(17) 0.0229(17) -0.0018(13) 0.0136(14) -0.0005(14)
C13 0.049(2) 0.0193(17) 0.0251(18) 0.0009(14) 0.0142(16) 0.0002(16)
C63 0.0235(16) 0.0187(16) 0.0178(15) -0.0020(12) 0.0024(12) 0.0043(13)
O17 0.0533(17) 0.0291(14) 0.0279(14) 0.0021(11) 0.0177(12) -0.0047(12)
O36 0.0298(15) 0.054(2) 0.066(2) 0.0037(16) -0.0026(14) -0.0028(14)
C24 0.031(2) 0.032(2) 0.037(2) -0.0006(17) -0.0045(17) -0.0048(16)
C71 0.0216(15) 0.0176(15) 0.0165(15) 0.0020(12) 0.0011(12) 0.0009(12)
C31 0.0331(18) 0.0205(17) 0.0236(17) 0.0011(13) 0.0138(14) -0.0030(14)
C34 0.0266(19) 0.038(2) 0.046(2) -0.0021(18) 0.0140(17) -0.0025(17)
C15 0.0330(19) 0.0302(19) 0.0175(17) 0.0000(14) 0.0047(14) -0.0035(15)
C22 0.0294(18) 0.0233(17) 0.0219(17) -0.0005(13) 0.0007(13) 0.0038(14)
O16 0.0293(13) 0.0432(16) 0.0270(14) 0.0033(11) -0.0035(11) -0.0070(12)
O27 0.0425(15) 0.0262(13) 0.0330(14) -0.0055(11) 0.0175(11) 0.0017(11)
O37 0.0328(13) 0.0345(14) 0.0254(13) -0.0027(11) 0.0135(10) -0.0028(11)
C14 0.0296(18) 0.033(2) 0.0181(17) -0.0018(14) 0.0053(14) 0.0011(15)
C35 0.0272(18) 0.037(2) 0.0206(17) -0.0003(15) 0.0075(14) -0.0059(15)
C12 0.0321(19) 0.0283(19) 0.0235(18) -0.0002(14) 0.0000(14) 0.0087(15)
C25 0.0330(18) 0.0216(17) 0.0229(17) -0.0007(13) 0.0091(14) 0.0012(14)
C33 0.043(2) 0.029(2) 0.033(2) -0.0064(16) 0.0217(17) -0.0060(17)
C32 0.034(2) 0.037(2) 0.0263(19) -0.0020(16) 0.0118(15) -0.0113(16)
C3 0.045(2) 0.0247(19) 0.036(2) 0.0009(16) 0.0260(17) 0.0001(16)
N58 0.0388(17) 0.0266(16) 0.0304(17) 0.0046(13) 0.0167(13) 0.0015(13)
N53 0.0387(17) 0.0266(16) 0.0276(16) -0.0041(12) 0.0104(13) -0.0065(13)
C103 0.0267(18) 0.033(2) 0.0241(18) 0.0013(15) 0.0090(14) 0.0023(15)
N55 0.0324(18) 0.054(2) 0.045(2) -0.0119(18) -0.0024(15) -0.0035(16)
C23 0.0333(18) 0.0210(17) 0.0162(16) -0.0021(12) 0.0063(13) 0.0015(14)
N52 0.078(3) 0.0336(19) 0.042(2) -0.0108(15) 0.0381(19) -0.0163(18)
O26 0.067(2) 0.0443(19) 0.082(3) 0.0096(18) -0.046(2) -0.0115(17)
C102 0.038(2) 0.034(2) 0.043(2) 0.0113(18) -0.0074(18) -0.0072(18)
N54 0.042(2) 0.039(2) 0.053(2) -0.0095(17) -0.0161(17) 0.0032(16)
C2 0.0293(19) 0.035(2) 0.036(2) -0.0109(17) 0.0123(16) -0.0025(16)
C101 0.037(2) 0.032(2) 0.0270(19) -0.0026(15) 0.0119(15) -0.0037(16)
N59 0.0458(19) 0.0277(17) 0.0299(17) 0.0057(13) 0.0208(14) 0.0048(14)
N51 0.050(2) 0.0279(17) 0.0326(17) -0.0068(13) 0.0212(15) -0.0088(14)
N57 0.050(2) 0.0270(16) 0.0318(17) 0.0032(13) 0.0232(15) 0.0041(14)
N56 0.0318(19) 0.076(3) 0.050(2) 0.001(2) -0.0037(16) -0.0100(19)
C4 0.037(2) 0.050(3) 0.048(3) -0.012(2) -0.0020(19) 0.012(2)
O6W 0.056(2) 0.0337(17) 0.069(2) -0.0058(15) -0.0130(16) 0.0006(14)
O91 0.081(3) 0.062(2) 0.092(3) -0.006(2) 0.005(2) -0.001(2)
O7W 0.146(4) 0.045(2) 0.061(2) -0.0149(18) -0.035(2) 0.044(2)
O5W 0.065(3) 0.037(2) 0.0202(19) -0.0219(15) 0.0090(17) -0.0165(19)
C90 0.041(3) 0.058(3) 0.078(4) -0.025(3) -0.023(2) 0.011(2)
C91 0.053(3) 0.031(3) 0.120(5) 0.007(3) -0.004(3) 0.001(2)
O90' 0.070(3) 0.080(3) 0.138(4) -0.074(3) -0.052(3) 0.036(2)
O1W 0.098(4) 0.045(3) 0.120(4) -0.021(3) 0.085(3) -0.038(3)
O3W' 0.052(5) 0.035(4) 0.063(6) -0.006(4) 0.020(4) -0.005(3)
O2W' 0.039(6) 0.024(3) 0.033(4) -0.002(3) -0.001(3) -0.003(3)
O4W' 0.079(4) 0.129(6) 0.085(5) 0.050(4) -0.005(4) -0.010(4)
O1W' 0.047(6) 0.048(7) 0.065(6) 0.027(5) 0.038(5) -0.001(5)
O3W 0.043(3) 0.023(2) 0.030(3) 0.0023(19) 0.014(2) -0.0009(19)
O2W 0.057(5) 0.032(3) 0.055(4) -0.007(3) 0.012(4) 0.008(3)
O4W 0.084(6) 0.084(7) 0.078(7) 0.022(5) 0.038(5) 0.030(5)
O5W' 0.065(3) 0.037(2) 0.0202(19) -0.0219(15) 0.0090(17) -0.0165(19)
V21 0.0275(3) 0.0160(3) 0.0160(3) -0.0004(2) 0.0045(2) -0.0012(2)
V11 0.0235(3) 0.0188(3) 0.0158(3) -0.0014(2) 0.0065(2) 0.0002(2)
O12 0.0299(12) 0.0215(12) 0.0186(11) -0.0016(9) 0.0032(9) 0.0003(10)
O11 0.0297(12) 0.0240(12) 0.0196(12) -0.0036(9) 0.0082(9) 0.0011(10)
O24 0.0329(13) 0.0237(13) 0.0312(13) -0.0011(11) -0.0022(10) -0.0049(11)
O15 0.0313(13) 0.0226(12) 0.0193(11) 0.0014(9) 0.0075(9) 0.0023(10)
O23 0.0323(13) 0.0183(11) 0.0159(11) 0.0000(9) 0.0049(9) -0.0002(9)
O13 0.0352(13) 0.0205(12) 0.0250(12) -0.0039(10) 0.0170(10) -0.0015(10)
O25 0.0335(13) 0.0218(12) 0.0258(13) -0.0013(10) 0.0124(10) -0.0030(10)
V1 0.0312(3) 0.0217(3) 0.0229(3) -0.0029(2) 0.0126(2) 0.0009(2)
V31 0.0291(3) 0.0224(3) 0.0256(3) 0.0020(2) 0.0118(2) -0.0026(2)
O34 0.0316(14) 0.0294(14) 0.0456(16) 0.0028(12) 0.0020(12) 0.0006(11)
O2 0.0342(13) 0.0228(13) 0.0285(13) 0.0027(10) 0.0085(10) 0.0002(10)
O1 0.0456(15) 0.0289(14) 0.0265(13) -0.0060(11) 0.0166(11) 0.0012(12)
O35 0.0410(15) 0.0311(14) 0.0292(14) 0.0036(11) 0.0182(11) -0.0043(12)
O31 0.0373(14) 0.0284(14) 0.0342(14) 0.0081(11) 0.0123(11) -0.0040(11)
O33 0.0422(15) 0.0216(13) 0.0310(13) 0.0032(10) 0.0202(11) -0.0002(11)
K1 0.0866(8) 0.0333(5) 0.0440(6) 0.0048(4) 0.0169(5) 0.0172(5)
N21 0.0244(14) 0.0196(14) 0.0155(13) -0.0005(10) 0.0043(10) 0.0004(11)
N1 0.0290(15) 0.0250(15) 0.0254(15) -0.0012(12) 0.0150(12) -0.0026(12)
C53 0.0220(16) 0.0180(16) 0.0217(16) -0.0041(12) 0.0057(12) -0.0029(12)
N11 0.0273(14) 0.0201(14) 0.0181(14) 0.0020(11) 0.0066(11) 0.0014(11)
O4 0.0371(15) 0.0329(15) 0.0430(16) -0.0141(13) -0.0011(12) 0.0105(12)
O6 0.066(2) 0.089(3) 0.086(3) -0.050(2) -0.036(2) 0.036(2)

loop_
_atom_type_symbol
_atom_type_description
_atom_type_scat_dispersion_real
_atom_type_scat_dispersion_imag
_atom_type_scat_source
H H 0.0000 0.0000 'International Tables Vol C Tables 4.2.6.8 and 6.1.1.4'
C C 0.0033 0.0016 'International Tables Vol C Tables 4.2.6.8 and 6.1.1.4'
N N 0.0061 0.0033 'International Tables Vol C Tables 4.2.6.8 and 6.1.1.4'
O O 0.0106 0.0060 'International Tables Vol C Tables 4.2.6.8 and 6.1.1.4'
K K 0.2009 0.2494 'International Tables Vol C Tables 4.2.6.8 and 6.1.1.4'
V V 0.3005 0.5294 'International Tables Vol C Tables 4.2.6.8 and 6.1.1.4'
Na Na 0.0362 0.0249 'International Tables Vol C Tables 4.2.6.8 and 6.1.1.4'

loop_
_geom_angle_atom_site_label_1
_geom_angle_atom_site_label_2
_geom_angle_atom_site_label_3
_geom_angle
_geom_angle_site_symmetry_1
_geom_angle_site_symmetry_3
_geom_angle_publ_flag
C51 O3 V1 134.2(2) . . ?
C5 O5 V1 121.7(2) . . ?
C14 O14 V11 122.3(2) . 2 ?
C32 N31 C33 111.9(3) . . ?
C32 N31 C31 111.3(3) . . ?
C33 N31 C31 107.5(3) . . ?
C32 N31 V31 108.2(2) . . ?
C33 N31 V31 104.99(19) . . ?
C31 N31 V31 112.8(2) . . ?
O1W Na1 O90' 94.03(18) . . ?
O1W Na1 O36 89.14(18) . . ?
O90' Na1 O36 129.63(16) . . ?
O1W Na1 O7 94.43(18) . . ?
O90' Na1 O7 92.52(14) . . ?
O36 Na1 O7 137.39(12) . . ?
O1W Na1 O16 162.60(17) . . ?
O90' Na1 O16 102.14(12) . . ?
O36 Na1 O16 85.50(10) . . ?
O7 Na1 O16 78.64(10) . . ?
O1W Na1 O2W 101.2(3) . . ?
O90' Na1 O2W 60.6(2) . . ?
O36 Na1 O2W 69.49(18) . . ?
O7 Na1 O2W 149.45(16) . . ?
O16 Na1 O2W 92.4(3) . . ?
O1W Na1 O1W' 20.0(3) . . ?
O90' Na1 O1W' 80.0(3) . . ?
O36 Na1 O1W' 87.2(2) . . ?
O7 Na1 O1W' 109.1(2) . . ?
O16 Na1 O1W' 171.9(2) . . ?
O2W Na1 O1W' 81.9(4) . . ?
O1W Na1 K1 132.37(16) . . ?
O90' Na1 K1 123.61(14) . . ?
O36 Na1 K1 45.30(7) . . ?
O7 Na1 K1 110.12(8) . . ?
O16 Na1 K1 40.22(6) . . ?
O2W Na1 K1 78.0(2) . . ?
O1W' Na1 K1 132.3(2) . . ?
C53 C52 C51 118.2(3) . . ?
C53 C52 C1 117.5(3) . . ?
C51 C52 C1 124.2(3) . . ?
C73 C72 C71 118.5(3) . . ?
C73 C72 C21 119.5(3) . . ?
C71 C72 C21 121.7(3) . . ?
O13 C61 C53 116.7(3) . . ?
O13 C61 C62 124.8(3) . . ?
C53 C61 C62 118.5(3) . . ?
C83 C82 C81 118.5(3) . . ?
C83 C82 C31 117.8(3) . . ?
C81 C82 C31 123.2(3) . . ?
O33 C81 C73 117.1(3) . . ?
O33 C81 C82 123.9(3) . . ?
C73 C81 C82 119.0(3) . . ?
O7 C5 O5 123.6(3) . . ?
O7 C5 C3 121.0(3) . . ?
O5 C5 C3 115.4(3) . . ?
O3 C51 C63 117.2(3) . . ?
O3 C51 C52 123.8(3) . . ?
C63 C51 C52 119.0(3) . . ?
C63 C62 C61 118.1(3) . . ?
C63 C62 C11 118.6(3) . . ?
C61 C62 C11 123.1(3) . . ?
C72 C21 N21 113.4(3) . . ?
C5 O7 Na1 141.0(3) . . ?
C72 C73 C81 122.8(3) . . ?
C82 C83 C71 123.3(3) . . ?
N11 C11 C62 114.8(3) . . ?
N1 C1 C52 114.1(3) . . ?
N11 C13 C15 112.3(3) . . ?
C62 C63 C51 122.8(3) . . ?
C15 O17 K1 140.5(2) . 4_566 ?
C34 O36 Na1 127.7(3) 3_565 . ?
C34 O36 K1 128.5(3) 3_565 . ?
Na1 O36 K1 98.56(10) . . ?
O26 C24 O24 123.9(4) 3_565 . ?
O26 C24 C22 118.7(4) 3_565 . ?
O24 C24 C22 117.4(3) . . ?
O23 C71 C83 119.1(3) . . ?
O23 C71 C72 122.9(3) . . ?
C83 C71 C72 117.9(3) . . ?
N31 C31 C82 115.9(3) . . ?
O36 C34 O34 123.0(4) 3_565 . ?
O36 C34 C32 119.8(3) 3_565 . ?
O34 C34 C32 117.1(3) . . ?
O17 C15 O15 123.6(3) . . ?
O17 C15 C13 120.6(3) . . ?
O15 C15 C13 115.8(3) . . ?
N21 C22 C24 112.8(3) . . ?
C14 O16 Na1 137.1(2) . . ?
C14 O16 K1 115.9(2) . . ?
Na1 O16 K1 103.60(10) . . ?
O16 C14 O14 124.1(3) . . ?
O16 C14 C12 118.7(3) . 2 ?
O14 C14 C12 117.2(3) . 2 ?
O16 C14 K1 44.95(17) . . ?
O14 C14 K1 87.03(19) . . ?
C12 C14 K1 146.9(2) 2 . ?
O37 C35 O35 124.5(3) . . ?
O37 C35 C33 118.7(3) . . ?
O35 C35 C33 116.8(3) . . ?
N11 C12 C14 114.0(3) . 2_545 ?
O27 C25 O25 124.5(3) . . ?
O27 C25 C23 119.4(3) . . ?
O25 C25 C23 116.0(3) . . ?
N31 C33 C35 112.5(3) . . ?
N31 C32 C34 113.5(3) . . ?
N1 C3 C5 111.6(3) . . ?
N59 C103 N58 120.3(3) . . ?
N59 C103 N57 119.5(3) . . ?
N58 C103 N57 120.2(3) . . ?
N21 C23 C25 111.4(3) . . ?
N54 C102 N55 121.1(4) . . ?
N54 C102 N56 119.1(4) . . ?
N55 C102 N56 119.8(4) . . ?
N1 C2 C4 112.8(3) . . ?
N53 C101 N52 119.8(3) . . ?
N53 C101 N51 120.4(3) . . ?
N52 C101 N51 119.7(4) . . ?
O6 C4 O4 124.6(4) . . ?
O6 C4 C2 117.5(4) . . ?
O4 C4 C2 117.9(4) . . ?
O5W' O5W K1 101.3(4) . . ?
C90 O90' Na1 121.4(3) . . ?
O1W' O1W Na1 110.3(7) . . ?
O3W O3W' K1 80.7(6) . . ?
O4W O4W' K1 77.4(6) . . ?
O1W O1W' Na1 49.6(6) . . ?
O3W' O3W K1 81.2(6) . . ?
O2W' O2W Na1 103.0(7) . . ?
O4W' O4W K1 76.9(6) . . ?
O5W O5W' K1 56.4(3) . . ?
O21 V21 O23 102.06(11) . . ?
O21 V21 O12 102.47(11) . . ?
O23 V21 O12 90.94(9) . . ?
O21 V21 O24 96.83(11) . . ?
O23 V21 O24 86.84(10) . . ?
O12 V21 O24 160.60(10) . . ?
O21 V21 O25 96.00(10) . . ?
O23 V21 O25 161.56(10) . . ?
O12 V21 O25 88.74(10) . . ?
O24 V21 O25 87.37(10) . . ?
O21 V21 N21 169.67(11) . . ?
O23 V21 N21 85.85(9) . . ?
O12 V21 N21 83.83(10) . . ?
O24 V21 N21 76.79(10) . . ?
O25 V21 N21 75.78(9) . . ?
O11 V11 O12 105.92(11) . . ?
O11 V11 O13 99.53(11) . . ?
O12 V11 O13 98.09(11) . . ?
O11 V11 O15 96.45(10) . . ?
O12 V11 O15 91.18(10) . . ?
O13 V11 O15 158.52(10) . . ?
O11 V11 O14 90.24(10) . 2_545 ?
O12 V11 O14 162.31(10) . 2_545 ?
O13 V11 O14 85.98(10) . 2_545 ?
O15 V11 O14 79.67(9) . 2_545 ?
O11 V11 N11 164.72(11) . . ?
O12 V11 N11 87.90(10) . . ?
O13 V11 N11 84.60(10) . . ?
O15 V11 N11 76.39(9) . . ?
O14 V11 N11 75.30(9) 2_545 . ?
V11 O12 V21 174.84(14) . . ?
C24 O24 V21 124.0(2) . . ?
C15 O15 V11 122.5(2) . . ?
C71 O23 V21 137.1(2) . . ?
C61 O13 V11 134.8(2) . . ?
C25 O25 V21 121.0(2) . . ?
O1 V1 O2 105.56(13) . . ?
O1 V1 O3 99.11(11) . . ?
O2 V1 O3 98.84(11) . . ?
O1 V1 O5 95.66(11) . . ?
O2 V1 O5 90.98(11) . . ?
O3 V1 O5 159.34(11) . . ?
O1 V1 O4 91.39(12) . . ?
O2 V1 O4 161.32(11) . . ?
O3 V1 O4 85.86(11) . . ?
O5 V1 O4 79.39(11) . . ?
O1 V1 N1 164.95(12) . . ?
O2 V1 N1 87.08(11) . . ?
O3 V1 N1 86.69(10) . . ?
O5 V1 N1 75.64(10) . . ?
O4 V1 N1 75.09(10) . . ?
O31 V31 O33 101.44(11) . . ?
O31 V31 O2 102.91(12) . . ?
O33 V31 O2 90.38(11) . . ?
O31 V31 O35 96.73(11) . . ?
O33 V31 O35 161.48(10) . . ?
O2 V31 O35 89.03(10) . . ?
O31 V31 O34 96.07(12) . . ?
O33 V31 O34 88.79(11) . . ?
O2 V31 O34 160.78(10) . . ?
O35 V31 O34 85.74(11) . . ?
O31 V31 N31 170.49(12) . . ?
O33 V31 N31 84.66(10) . . ?
O2 V31 N31 84.18(10) . . ?
O35 V31 N31 76.87(10) . . ?
O34 V31 N31 76.63(11) . . ?
C34 O34 V31 122.9(3) . . ?
V1 O2 V31 169.60(15) . . ?
C35 O35 V31 122.0(2) . . ?
C81 O33 V31 137.7(2) . . ?
O17 K1 O16 80.77(8) 4_665 . ?
O17 K1 O5W 82.50(14) 4_665 . ?
O16 K1 O5W 129.13(13) . . ?
O17 K1 O3W 158.92(15) 4_665 . ?
O16 K1 O3W 119.34(14) . . ?
O5W K1 O3W 88.28(16) . . ?
O17 K1 O3W' 174.8(2) 4_665 . ?
O16 K1 O3W' 103.6(3) . . ?
O5W K1 O3W' 92.5(2) . . ?
O3W K1 O3W' 18.11(18) . . ?
O17 K1 O4W' 87.20(18) 4_665 . ?
O16 K1 O4W' 96.54(16) . . ?
O5W K1 O4W' 130.2(2) . . ?
O3W K1 O4W' 84.3(2) . . ?
O3W' K1 O4W' 95.0(3) . . ?
O17 K1 O4W 99.2(2) 4_665 . ?
O16 K1 O4W 120.7(3) . . ?
O5W K1 O4W 109.2(3) . . ?
O3W K1 O4W 66.0(3) . . ?
O3W' K1 O4W 81.1(3) . . ?
O4W' K1 O4W 25.7(2) . . ?
O17 K1 O36 117.44(9) 4_665 . ?
O16 K1 O36 72.33(9) . . ?
O5W K1 O36 73.78(14) . . ?
O3W K1 O36 77.53(15) . . ?
O3W' K1 O36 62.0(2) . . ?
O4W' K1 O36 149.71(19) . . ?
O4W K1 O36 143.1(2) . . ?
O17 K1 O5W' 93.39(12) 4_665 . ?
O16 K1 O5W' 150.91(13) . . ?
O5W K1 O5W' 22.32(14) . . ?
O3W K1 O5W' 72.07(15) . . ?
O3W' K1 O5W' 81.5(2) . . ?
O4W' K1 O5W' 111.71(18) . . ?
O4W K1 O5W' 88.3(3) . . ?
O36 K1 O5W' 85.64(13) . . ?
O17 K1 C14 75.91(8) 4_665 . ?
O16 K1 C14 19.18(8) . . ?
O5W K1 C14 143.81(14) . . ?
O3W K1 C14 120.73(13) . . ?
O3W' K1 C14 109.1(2) . . ?
O4W' K1 C14 77.81(15) . . ?
O4W K1 C14 102.7(3) . . ?
O36 K1 C14 90.78(9) . . ?
O5W' K1 C14 165.62(12) . . ?
O17 K1 Na1 101.20(6) 4_665 . ?
O16 K1 Na1 36.18(6) . . ?
O5W K1 Na1 102.91(12) . . ?
O3W K1 Na1 99.31(15) . . ?
O3W' K1 Na1 81.2(3) . . ?
O4W' K1 Na1 126.92(16) . . ?
O4W K1 Na1 143.7(2) . . ?
O36 K1 Na1 36.15(7) . . ?
O5W' K1 Na1 119.80(12) . . ?
C14 K1 Na1 54.75(6) . . ?
C23 N21 C22 112.3(3) . . ?
C23 N21 C21 108.9(2) . . ?
C22 N21 C21 111.5(2) . . ?
C23 N21 V21 104.21(18) . . ?
C22 N21 V21 108.62(19) . . ?
C21 N21 V21 111.11(19) . . ?
C2 N1 C1 111.7(3) . . ?
C2 N1 C3 112.3(3) . . ?
C1 N1 C3 109.3(3) . . ?
C2 N1 V1 110.2(2) . . ?
C1 N1 V1 109.3(2) . . ?
C3 N1 V1 103.7(2) . . ?
C52 C53 C61 123.2(3) . . ?
C12 N11 C13 111.8(3) . . ?
C12 N11 C11 110.7(2) . . ?
C13 N11 C11 109.3(3) . . ?
C12 N11 V11 108.8(2) . . ?
C13 N11 V11 104.50(19) . . ?
C11 N11 V11 111.47(19) . . ?
C4 O4 V1 123.0(3) . . ?

loop_
_geom_bond_atom_site_label_1
_geom_bond_atom_site_label_2
_geom_bond_distance
_geom_bond_site_symmetry_2
_geom_bond_publ_flag
O3 C51 1.350(4) . ?
O3 V1 1.885(2) . ?
O5 C5 1.282(4) . ?
O5 V1 2.008(2) . ?
O14 C14 1.273(4) . ?
O14 V11 2.101(2) 2 ?
N31 C32 1.477(4) . ?
N31 C33 1.494(4) . ?
N31 C31 1.495(4) . ?
N31 V31 2.305(3) . ?
O21 V21 1.609(2) . ?
Na1 O1W 2.326(6) . ?
Na1 O90' 2.383(4) . ?
Na1 O36 2.403(3) . ?
Na1 O7 2.430(3) . ?
Na1 O16 2.447(3) . ?
Na1 O2W 2.799(7) . ?
Na1 O1W' 2.863(11) . ?
Na1 K1 4.0286(17) . ?
C52 C53 1.393(4) . ?
C52 C51 1.401(4) . ?
C52 C1 1.506(4) . ?
C72 C73 1.379(4) . ?
C72 C71 1.426(4) . ?
C72 C21 1.493(4) . ?
C61 O13 1.338(4) . ?
C61 C53 1.399(4) . ?
C61 C62 1.410(4) . ?
C82 C83 1.358(4) . ?
C82 C81 1.424(5) . ?
C82 C31 1.520(4) . ?
C81 O33 1.304(4) . ?
C81 C73 1.396(4) . ?
C5 O7 1.221(4) . ?
C5 C3 1.524(5) . ?
C51 C63 1.399(4) . ?
C62 C63 1.395(4) . ?
C62 C11 1.514(4) . ?
C21 N21 1.495(4) . ?
C83 C71 1.421(4) . ?
C11 N11 1.489(4) . ?
C1 N1 1.483(4) . ?
C13 N11 1.479(4) . ?
C13 C15 1.525(5) . ?
O17 C15 1.235(4) . ?
O17 K1 2.675(3) 4_566 ?
O36 C34 1.246(5) 3_565 ?
O36 K1 2.896(3) . ?
C24 O26 1.229(5) 3_565 ?
C24 O24 1.279(4) . ?
C24 C22 1.502(5) . ?
C71 O23 1.302(4) . ?
C34 O36 1.246(5) 3_565 ?
C34 O34 1.288(5) . ?
C34 C32 1.500(6) . ?
C15 O15 1.272(4) . ?
C22 N21 1.480(4) . ?
O16 C14 1.244(4) . ?
O16 K1 2.676(3) . ?
O27 C25 1.234(4) . ?
O37 C35 1.233(4) . ?
C14 C12 1.501(5) 2 ?
C14 K1 3.409(4) . ?
C35 O35 1.281(4) . ?
C35 C33 1.512(5) . ?
C12 N11 1.470(4) . ?
C12 C14 1.500(5) 2_545 ?
C25 O25 1.286(4) . ?
C25 C23 1.514(4) . ?
C3 N1 1.486(4) . ?
N58 C103 1.325(4) . ?
N53 C101 1.309(5) . ?
C103 N59 1.319(5) . ?
C103 N57 1.333(4) . ?
N55 C102 1.320(5) . ?
C23 N21 1.471(4) . ?
N52 C101 1.320(5) . ?
O26 C24 1.229(5) 3_565 ?
C102 N54 1.318(5) . ?
C102 N56 1.332(5) . ?
C2 N1 1.470(5) . ?
C2 C4 1.519(5) . ?
C101 N51 1.325(4) . ?
C4 O6 1.245(5) . ?
C4 O4 1.256(5) . ?
O91 C91 1.463(6) . ?
O5W O5W' 1.222(7) . ?
O5W K1 2.680(5) . ?
C90 O90' 1.442(5) . ?
O1W O1W' 1.046(12) . ?
O3W' O3W 0.861(8) . ?
O3W' K1 2.737(8) . ?
O2W' O2W 0.853(7) . ?
O4W' O4W 1.242(11) . ?
O4W' K1 2.790(7) . ?
O3W K1 2.732(4) . ?
O4W K1 2.795(11) . ?
O5W' K1 3.155(5) . ?
V21 O23 1.912(2) . ?
V21 O12 1.924(2) . ?
V21 O24 1.994(2) . ?
V21 O25 2.022(2) . ?
V21 N21 2.301(3) . ?
V11 O11 1.631(2) . ?
V11 O12 1.701(2) . ?
V11 O13 1.852(2) . ?
V11 O15 2.011(2) . ?
V11 O14 2.101(2) 2_545 ?
V11 N11 2.309(3) . ?
V1 O1 1.610(2) . ?
V1 O2 1.712(2) . ?
V1 O4 2.094(3) . ?
V1 N1 2.308(3) . ?
V31 O31 1.611(2) . ?
V31 O33 1.897(2) . ?
V31 O2 1.910(2) . ?
V31 O35 2.000(2) . ?
V31 O34 2.036(3) . ?
K1 O17 2.674(3) 4_665 ?
